data_7716556
loop_
_publ_author_name
'Bisarya, Akshara'
'Dhole, Sunil'
'Kumar, Akshai'

_publ_section_title
;
 Efficient net transfer-dehydrogenation of glycerol: NNN pincer-Mn and
 manganese chloride as a catalyst unlocks the effortless production of
 lactic acid and isopropanol.
;
_journal_issue 30
_journal_name_full 'Dalton transactions (Cambridge, England : 2003)'
_journal_page_first 12698
_journal_page_last 12709
_journal_paper_doi 10.1039/d4dt01731e
_journal_volume 53
_journal_year 2024
_chemical_formula_moiety 'C19 H15 Cl2 Mn N3'
_chemical_formula_sum 'C19 H15 Cl2 Mn N3'
_chemical_formula_weight 411.18
_chemical_name_common (Ph2NNN)MnCl2
_chemical_name_systematic (Ph2NNN)MnCl2
_space_group_crystal_system monoclinic
_space_group_IT_number 15
_space_group_name_Hall '-C 2yc'
_space_group_name_H-M_alt 'C 1 2/c 1'
_atom_sites_solution_hydrogens mixed
_atom_sites_solution_primary dual
_audit_creation_date 2024-06-28
_audit_creation_method
;
Olex2 1.5
(compiled 2022.04.07 svn.rca3783a0 for OlexSys, GUI svn.r6498)
;
_audit_update_record
;
2024-07-02 deposited with the CCDC.	2024-07-04 downloaded from the CCDC.
;
_cell_angle_alpha 90
_cell_angle_beta 98.775(4)
_cell_angle_gamma 90
_cell_formula_units_Z 4
_cell_length_a 7.6526(10)
_cell_length_b 17.402(2)
_cell_length_c 13.8792(17)
_cell_measurement_reflns_used 9830
_cell_measurement_temperature 296.15
_cell_measurement_theta_max 25.37
_cell_measurement_theta_min 2.77
_cell_volume 1826.7(4)
_computing_cell_refinement 'SAINT V8.40B (Bruker AXS LLC, 2019)'
_computing_data_collection 'Bruker APEX4 v2022.1-0'(Bruker AXS Inc., 2022)'
_computing_data_reduction 'SAINT V8.40B (Bruker AXS LLC, 2019)'
_computing_molecular_graphics 'Olex2 1.5 (Dolomanov et al., 2009)'
_computing_publication_material 'Olex2 1.5 (Dolomanov et al., 2009)'
_computing_structure_refinement 'SHELXL 2018/3 (Sheldrick, 2015)'
_computing_structure_solution 'SHELXT 2018/2 (Sheldrick, 2018)'
_diffrn_ambient_temperature 296.15
_diffrn_detector CPAD
_diffrn_detector_area_resol_mean 7.39
_diffrn_detector_type 'Bruker PHOTON II 7'
_diffrn_measured_fraction_theta_full 0.998
_diffrn_measured_fraction_theta_max 0.998
_diffrn_measurement_device 'three-circle diffractometer'
_diffrn_measurement_device_type 'Bruker D8 QUEST'
_diffrn_measurement_method '\f and \w scans'
_diffrn_radiation_monochromator 'multilayer mirror'
_diffrn_radiation_probe x-ray
_diffrn_radiation_type MoK\a
_diffrn_radiation_wavelength 0.71073
_diffrn_reflns_av_R_equivalents 0.0381
_diffrn_reflns_av_unetI/netI 0.0212
_diffrn_reflns_Laue_measured_fraction_full 0.998
_diffrn_reflns_Laue_measured_fraction_max 0.998
_diffrn_reflns_limit_h_max 9
_diffrn_reflns_limit_h_min -9
_diffrn_reflns_limit_k_max 20
_diffrn_reflns_limit_k_min -20
_diffrn_reflns_limit_l_max 16
_diffrn_reflns_limit_l_min -16
_diffrn_reflns_number 21648
_diffrn_reflns_point_group_measured_fraction_full 0.998
_diffrn_reflns_point_group_measured_fraction_max 0.998
_diffrn_reflns_theta_full 25.242
_diffrn_reflns_theta_max 25.406
_diffrn_reflns_theta_min 2.772
_diffrn_source 'microfocus sealed X-ray tube'
_diffrn_source_current 1.4
_diffrn_source_power 0.07
_diffrn_source_target Mo
_diffrn_source_type 'Incoatec I\mS 3.0'
_diffrn_source_voltage 50.0
_diffrn_standards_number 0
_exptl_absorpt_coefficient_mu 1.021
_exptl_absorpt_correction_T_max 0.7452
_exptl_absorpt_correction_T_min 0.6901
_exptl_absorpt_correction_type multi-scan
_exptl_absorpt_process_details
;
Sevvana, M., Ruf, M., Us\'on, I., Sheldrick, G. M., and Herbst-Irmer, R. (2019)
"Non-merohedral twinning: from minerals to proteins"
Acta. Cryst. D75, 1040-1050.
doi:10.1107/S2059798319010179
;
_exptl_crystal_colour orange
_exptl_crystal_density_diffrn 1.495
_exptl_crystal_description block
_exptl_crystal_F_000 836
_exptl_crystal_recrystallization_method 'Re-crystallisation from solvent: Methanol'
_exptl_crystal_size_max 0.36
_exptl_crystal_size_mid 0.28
_exptl_crystal_size_min 0.24
_refine_diff_density_max 0.351
_refine_diff_density_min -0.352
_refine_diff_density_rms 0.043
_refine_ls_extinction_method none
_refine_ls_goodness_of_fit_ref 1.109
_refine_ls_hydrogen_treatment constr
_refine_ls_matrix_type full
_refine_ls_number_parameters 115
_refine_ls_number_reflns 1691
_refine_ls_number_restraints 0
_refine_ls_restrained_S_all 1.109
_refine_ls_R_factor_all 0.0453
_refine_ls_R_factor_gt 0.0353
_refine_ls_shift/su_max 0.000
_refine_ls_shift/su_mean 0.000
_refine_ls_structure_factor_coef Fsqd
_refine_ls_weighting_details 'w=1/[\s^2^(Fo^2^)+(0.0145P)^2^+2.5647P] where P=(Fo^2^+2Fc^2^)/3'
_refine_ls_weighting_scheme calc
_refine_ls_wR_factor_gt 0.0670
_refine_ls_wR_factor_ref 0.0718
_reflns_Friedel_coverage 0.000
_reflns_number_gt 1427
_reflns_number_total 1691
_reflns_threshold_expression 'I > 2\s(I)'
_cod_data_source_file d4dt01731e2.cif
_cod_data_source_block phnnnmncl2_1_0ma_a
_cod_depositor_comments
;
The following automatic conversions were performed:

data item '_exptl_absorpt_correction_type' value 'Multi-Scan' was
changed to 'multi-scan' in accordance with the
/home/data/users/saulius/crontab/automatic-downloads/rss-feeds/RSC/lib/dictionaries/cif_core.dic
dictionary named 'cif_core.dic' version 2.4.2 last updated on
2011-04-26.

Automatic conversion script
Id: cif_fix_values 8170 2020-07-09 18:12:32Z antanas 

 Adding full bibliography for 7716555--7716558.cif.
;
_cod_original_sg_symbol_H-M 'C 2/c'
_cod_database_code 7716556
_shelx_shelxl_version_number 2018/3
_shelx_space_group_comment
;
The symmetry employed for this shelxl refinement is uniquely defined
by the following loop, which should always be used as a source of
symmetry information in preference to the above space-group names.
They are only intended as comments.
;
_olex2_refinement_description
;
1. Fixed Uiso
 At 1.2 times of:
  All C(H) groups
2.a Riding coordinates:
 C10(H10)
2.b Aromatic/amide H refined with riding coordinates:
 C1(H1), C2(H2), C3(H3), C4(H4), C5(H5), C7(H7), C9(H9)
;
_olex2_submission_special_instructions 'No special instructions were received'

loop_
_space_group_symop_operation_xyz
'x, y, z'
'-x, y, -z+1/2'
'x+1/2, y+1/2, z'
'-x+1/2, y+1/2, -z+1/2'
'-x, -y, -z'
'x, -y, z-1/2'
'-x+1/2, -y+1/2, -z'
'x+1/2, -y+1/2, z-1/2'

loop_
_atom_site_label
_atom_site_type_symbol
_atom_site_fract_x
_atom_site_fract_y
_atom_site_fract_z
_atom_site_U_iso_or_equiv
_atom_site_adp_type
_atom_site_occupancy
_atom_site_site_symmetry_order
_atom_site_calc_flag
_atom_site_refinement_flags_posn
_atom_site_refinement_flags_adp
_atom_site_refinement_flags_occupancy
_atom_site_disorder_assembly
_atom_site_disorder_group
Mn1 Mn 0.500000 0.56944(3) 0.750000 0.04469(17) Uani 1 2 d S T P . .
Cl2 Cl 0.31820(10) 0.63834(4) 0.83942(6) 0.0708(2) Uani 1 1 d . . . . .
N3 N 0.3082(3) 0.52536(11) 0.61180(15) 0.0490(5) Uani 1 1 d . . . . .
N2 N 0.500000 0.44334(14) 0.750000 0.0463(7) Uani 1 2 d S T P . .
C6 C 0.2211(3) 0.57334(15) 0.53591(19) 0.0516(6) Uani 1 1 d . . . . .
C1 C 0.1519(4) 0.64163(16) 0.5609(2) 0.0696(8) Uani 1 1 d . . . . .
H1 H 0.157712 0.654904 0.626194 0.083 Uiso 1 1 calc R U . . .
C2 C 0.0729(4) 0.69118(18) 0.4886(2) 0.0762(9) Uani 1 1 d . . . . .
H2 H 0.023334 0.737049 0.505778 0.091 Uiso 1 1 calc R U . . .
C3 C 0.0675(4) 0.6730(2) 0.3932(2) 0.0829(10) Uani 1 1 d . . . . .
H3 H 0.016198 0.706577 0.344849 0.099 Uiso 1 1 calc R U . . .
C4 C 0.1377(5) 0.6055(3) 0.3689(2) 0.1101(15) Uani 1 1 d . . . . .
H4 H 0.134246 0.593158 0.303385 0.132 Uiso 1 1 calc R U . . .
C5 C 0.2140(4) 0.5547(2) 0.4390(2) 0.0852(11) Uani 1 1 d . . . . .
H5 H 0.260213 0.508359 0.421106 0.102 Uiso 1 1 calc R U . . .
C7 C 0.3045(3) 0.45253(15) 0.6012(2) 0.0555(7) Uani 1 1 d . . . . .
H7 H 0.239486 0.430259 0.546152 0.067 Uiso 1 1 calc R U . . .
C8 C 0.4044(3) 0.40472(14) 0.6769(2) 0.0544(7) Uani 1 1 d . . . . .
C9 C 0.4014(4) 0.32453(15) 0.6753(3) 0.0761(10) Uani 1 1 d . . . . .
H9 H 0.333679 0.298286 0.624378 0.091 Uiso 1 1 calc R U . . .
C10 C 0.500000 0.2852(2) 0.750000 0.0866(16) Uani 1 2 d S T P . .
H10 H 0.500000 0.231744 0.750000 0.104 Uiso 1 2 d R U P . .

loop_
_atom_site_aniso_label
_atom_site_aniso_U_11
_atom_site_aniso_U_22
_atom_site_aniso_U_33
_atom_site_aniso_U_23
_atom_site_aniso_U_13
_atom_site_aniso_U_12
Mn1 0.0502(3) 0.0290(3) 0.0547(3) 0.000 0.0075(2) 0.000
Cl2 0.0772(5) 0.0654(5) 0.0725(5) 0.0043(4) 0.0204(4) 0.0275(4)
N3 0.0423(12) 0.0440(12) 0.0594(13) 0.0000(10) 0.0037(10) -0.0032(9)
N2 0.0406(16) 0.0294(14) 0.0676(19) 0.000 0.0041(14) 0.000
C6 0.0403(14) 0.0577(16) 0.0557(16) 0.0055(13) 0.0033(12) -0.0044(12)
C1 0.087(2) 0.0530(17) 0.0607(18) -0.0018(14) -0.0145(16) 0.0028(15)
C2 0.078(2) 0.0604(18) 0.083(2) 0.0103(17) -0.0121(18) 0.0067(16)
C3 0.0540(19) 0.122(3) 0.073(2) 0.040(2) 0.0104(16) 0.0116(19)
C4 0.098(3) 0.185(4) 0.054(2) 0.027(2) 0.0322(19) 0.059(3)
C5 0.081(2) 0.117(3) 0.0624(19) 0.0078(19) 0.0281(17) 0.041(2)
C7 0.0455(15) 0.0503(15) 0.0685(17) -0.0123(13) 0.0020(13) -0.0059(12)
C8 0.0411(14) 0.0349(12) 0.086(2) -0.0072(13) 0.0051(13) -0.0024(11)
C9 0.0516(17) 0.0383(15) 0.133(3) -0.0197(17) -0.0032(18) -0.0020(13)
C10 0.053(3) 0.030(2) 0.170(5) 0.000 -0.003(3) 0.000

loop_
_atom_type_symbol
_atom_type_description
_atom_type_scat_dispersion_real
_atom_type_scat_dispersion_imag
_atom_type_scat_source
C C 0.0033 0.0016 'International Tables Vol C Tables 4.2.6.8 and 6.1.1.4'
H H 0.0000 0.0000 'International Tables Vol C Tables 4.2.6.8 and 6.1.1.4'
Cl Cl 0.1484 0.1585 'International Tables Vol C Tables 4.2.6.8 and 6.1.1.4'
Mn Mn 0.3368 0.7283 'International Tables Vol C Tables 4.2.6.8 and 6.1.1.4'
N N 0.0061 0.0033 'International Tables Vol C Tables 4.2.6.8 and 6.1.1.4'

loop_
_geom_angle_atom_site_label_1
_geom_angle_atom_site_label_2
_geom_angle_atom_site_label_3
_geom_angle
_geom_angle_site_symmetry_1
_geom_angle_site_symmetry_3
_geom_angle_publ_flag
Cl2 Mn1 Cl2 118.13(4) 2_656 . ?
Cl2 Mn1 N3 94.72(5) 2_656 . ?
Cl2 Mn1 N3 104.60(5) . . ?
Cl2 Mn1 N3 104.60(5) 2_656 2_656 ?
Cl2 Mn1 N3 94.71(5) . 2_656 ?
N3 Mn1 N3 142.04(10) 2_656 . ?
N2 Mn1 Cl2 120.93(2) . . ?
N2 Mn1 Cl2 120.93(2) . 2_656 ?
N2 Mn1 N3 71.02(5) . 2_656 ?
N2 Mn1 N3 71.02(5) . . ?
C6 N3 Mn1 124.92(15) . . ?
C7 N3 Mn1 114.65(17) . . ?
C7 N3 C6 119.8(2) . . ?
C8 N2 Mn1 120.15(14) . . ?
C8 N2 Mn1 120.15(14) 2_656 . ?
C8 N2 C8 119.7(3) . 2_656 ?
C1 C6 N3 118.5(2) . . ?
C1 C6 C5 119.5(3) . . ?
C5 C6 N3 121.9(3) . . ?
C6 C1 H1 120.0 . . ?
C6 C1 C2 120.0(3) . . ?
C2 C1 H1 120.0 . . ?
C1 C2 H2 119.8 . . ?
C3 C2 C1 120.3(3) . . ?
C3 C2 H2 119.8 . . ?
C2 C3 H3 120.3 . . ?
C2 C3 C4 119.4(3) . . ?
C4 C3 H3 120.3 . . ?
C3 C4 H4 119.3 . . ?
C3 C4 C5 121.4(3) . . ?
C5 C4 H4 119.3 . . ?
C6 C5 H5 120.3 . . ?
C4 C5 C6 119.3(3) . . ?
C4 C5 H5 120.3 . . ?
N3 C7 H7 120.6 . . ?
N3 C7 C8 118.9(2) . . ?
C8 C7 H7 120.6 . . ?
N2 C8 C7 115.1(2) . . ?
N2 C8 C9 121.3(3) . . ?
C9 C8 C7 123.6(3) . . ?
C8 C9 H9 120.6 . . ?
C10 C9 C8 118.9(3) . . ?
C10 C9 H9 120.6 . . ?
C9 C10 C9 120.0(4) 2_656 . ?
C9 C10 H10 120.0 2_656 . ?
C9 C10 H10 120.0 . . ?

loop_
_geom_bond_atom_site_label_1
_geom_bond_atom_site_label_2
_geom_bond_distance
_geom_bond_site_symmetry_2
_geom_bond_publ_flag
Mn1 Cl2 2.3324(8) 2_656 ?
Mn1 Cl2 2.3325(7) . ?
Mn1 N3 2.359(2) . ?
Mn1 N3 2.359(2) 2_656 ?
Mn1 N2 2.194(3) . ?
N3 C6 1.427(3) . ?
N3 C7 1.276(3) . ?
N2 C8 1.338(3) . ?
N2 C8 1.338(3) 2_656 ?
C6 C1 1.367(4) . ?
C6 C5 1.376(4) . ?
C1 H1 0.9300 . ?
C1 C2 1.389(4) . ?
C2 H2 0.9300 . ?
C2 C3 1.356(4) . ?
C3 H3 0.9300 . ?
C3 C4 1.356(5) . ?
C4 H4 0.9300 . ?
C4 C5 1.376(4) . ?
C5 H5 0.9300 . ?
C7 H7 0.9300 . ?
C7 C8 1.461(4) . ?
C8 C9 1.396(3) . ?
C9 H9 0.9300 . ?
C9 C10 1.369(4) . ?
C10 H10 0.9296 . ?

loop_
_geom_torsion_atom_site_label_1
_geom_torsion_atom_site_label_2
_geom_torsion_atom_site_label_3
_geom_torsion_atom_site_label_4
_geom_torsion
_geom_torsion_site_symmetry_1
_geom_torsion_site_symmetry_2
_geom_torsion_site_symmetry_3
_geom_torsion_site_symmetry_4
_geom_torsion_publ_flag
Mn1 N3 C6 C1 -40.9(3) . . . . ?
Mn1 N3 C6 C5 135.4(2) . . . . ?
Mn1 N3 C7 C8 4.8(3) . . . . ?
Mn1 N2 C8 C7 -0.2(3) . . . . ?
Mn1 N2 C8 C9 -179.7(2) . . . . ?
N3 C6 C1 C2 177.3(3) . . . . ?
N3 C6 C5 C4 -176.0(3) . . . . ?
N3 C7 C8 N2 -3.3(3) . . . . ?
N3 C7 C8 C9 176.2(3) . . . . ?
N2 C8 C9 C10 -0.5(4) . . . . ?
C6 N3 C7 C8 175.9(2) . . . . ?
C6 C1 C2 C3 -1.5(5) . . . . ?
C1 C6 C5 C4 0.3(5) . . . . ?
C1 C2 C3 C4 1.0(5) . . . . ?
C2 C3 C4 C5 0.2(6) . . . . ?
C3 C4 C5 C6 -0.8(6) . . . . ?
C5 C6 C1 C2 0.9(4) . . . . ?
C7 N3 C6 C1 149.0(3) . . . . ?
C7 N3 C6 C5 -34.7(4) . . . . ?
C7 C8 C9 C10 180.0(2) . . . . ?
C8 N2 C8 C7 179.8(3) 2_656 . . . ?
C8 N2 C8 C9 0.3(2) 2_656 . . . ?
C8 C9 C10 C9 0.26(19) . . . 2_656 ?
